data_2213064
loop_
_publ_author_name
'Bourgeaux, Marie'
'Skene, W.G.'

_publ_section_title
;
 Ethyl 2-aminothiophene-3-carboxylate
;
_journal_coeditor_code XU2214
_journal_issue 4
_journal_name_full 'Acta Crystallographica Section E'
_journal_page_first o1603
_journal_page_last o1605
_journal_paper_doi 10.1107/S1600536807009683
_journal_volume 63
_journal_year 2007
_chemical_formula_iupac 'C7 H9 N O2 S'
_chemical_formula_moiety 'C7 H9 N O2 S'
_chemical_formula_sum 'C7 H9 N O2 S'
_chemical_formula_weight 171.21
_chemical_melting_point .32E-305
_chemical_name_systematic
;
Ethyl 2-aminothiophene-3-carboxylate
;
_space_group_IT_number 14
_symmetry_cell_setting monoclinic
_symmetry_space_group_name_Hall '-P 2ybc'
_symmetry_space_group_name_H-M 'P 1 21/c 1'
_atom_sites_solution_hydrogens geom
_atom_sites_solution_primary direct
_atom_sites_solution_secondary difmap
_audit_creation_method SHELXL97
_cell_angle_alpha 90.00
_cell_angle_beta 119.1920(10)
_cell_angle_gamma 90.00
_cell_formula_units_Z 8
_cell_length_a 10.18380(10)
_cell_length_b 17.8042(2)
_cell_length_c 10.30460(10)
_cell_measurement_reflns_used 4685
_cell_measurement_temperature 100(2)
_cell_measurement_theta_max 72.9
_cell_measurement_theta_min 2.5
_cell_volume 1631.07(3)
_computing_cell_refinement 'SAINT (Bruker, 1999)'
_computing_data_collection 'SMART (Bruker, 1999)'
_computing_data_reduction SAINT
_computing_molecular_graphics 'SHELXTL (Bruker, 1997)'
_computing_publication_material 'UdMX (local program)'
_computing_structure_refinement 'SHELXL97 (Sheldrick, 1997)'
_computing_structure_solution 'SHELXS97 (Sheldrick, 1997)'
_diffrn_ambient_temperature 100(2)
_diffrn_detector_area_resol_mean 5.5
_diffrn_measured_fraction_theta_full 0.98
_diffrn_measured_fraction_theta_max 0.98
_diffrn_measurement_device_type 'Bruker SMART 2K/PLATFORM'
_diffrn_measurement_method \w
_diffrn_radiation_monochromator graphite
_diffrn_radiation_source 'sealed tube'
_diffrn_radiation_type CuK\a
_diffrn_radiation_wavelength 1.54178
_diffrn_reflns_av_R_equivalents 0.032
_diffrn_reflns_av_sigmaI/netI 0.039
_diffrn_reflns_limit_h_max 11
_diffrn_reflns_limit_h_min -12
_diffrn_reflns_limit_k_max 21
_diffrn_reflns_limit_k_min -21
_diffrn_reflns_limit_l_max 12
_diffrn_reflns_limit_l_min -12
_diffrn_reflns_number 13274
_diffrn_reflns_theta_full 72.9
_diffrn_reflns_theta_max 72.9
_diffrn_reflns_theta_min 4.9
_diffrn_standards_number 0
_exptl_absorpt_coefficient_mu 3.132
_exptl_absorpt_correction_T_max 0.684
_exptl_absorpt_correction_T_min 0.477
_exptl_absorpt_correction_type multi-scan
_exptl_absorpt_process_details '(SADABS; Sheldrick, 1996)'
_exptl_crystal_colour colourless
_exptl_crystal_density_diffrn 1.394
_exptl_crystal_density_method 'not measured'
_exptl_crystal_description acicular
_exptl_crystal_F_000 720
_exptl_crystal_size_max 0.60
_exptl_crystal_size_mid 0.13
_exptl_crystal_size_min 0.12
_refine_diff_density_max 0.38
_refine_diff_density_min -0.30
_refine_ls_extinction_method none
_refine_ls_goodness_of_fit_ref 1.020
_refine_ls_hydrogen_treatment constr
_refine_ls_matrix_type full
_refine_ls_number_parameters 201
_refine_ls_number_reflns 3207
_refine_ls_number_restraints 0
_refine_ls_restrained_S_all 1.020
_refine_ls_R_factor_all 0.048
_refine_ls_R_factor_gt 0.041
_refine_ls_shift/su_max 0.001
_refine_ls_shift/su_mean 0.000
_refine_ls_structure_factor_coef Fsqd
_refine_ls_weighting_details 'calc w = 1/[\s^2^(Fo^2^)+(0.0808P)^2^] where P=(Fo^2^+2Fc^2^)/3'
_refine_ls_weighting_scheme calc
_refine_ls_wR_factor_gt 0.110
_refine_ls_wR_factor_ref 0.115
_reflns_number_gt 2714
_reflns_number_total 3207
_reflns_threshold_expression I>2\s(I)
_cod_data_source_file xu2214.cif
_cod_data_source_block I
_cod_depositor_comments
;
The following automatic conversions were performed:
'_symmetry_cell_setting' value 'Monoclinic' changed to 'monoclinic'
according to '/home/saulius/struct/CIF-dictionaries/cif_core.dic'
dictionary named 'cif_core.dic' version 2.4.1 from
2010-06-29.

'_geom_bond_publ_flag' value 'Y' changed to 'y' according to
'/home/saulius/struct/CIF-dictionaries/cif_core.dic' dictionary named
'cif_core.dic' version 2.4.1 from 2010-06-29 (13
times).

'_geom_bond_publ_flag' value 'N' changed to 'n' according to
'/home/saulius/struct/CIF-dictionaries/cif_core.dic' dictionary named
'cif_core.dic' version 2.4.1 from 2010-06-29 (27 times).

Automatic conversion script
Id: cif_fix_enum 1527 2010-12-29 10:47:43Z saulius 

The following automatic conversions were performed:

'_symmetry_cell_setting' value 'Monoclinic' changed to 'monoclinic'
according to /home/saulius/struct/CIF-dictionaries/cif_core.dic
dictionary named 'cif_core.dic' version 2.4.1 from
2010-06-29.

'_geom_bond_publ_flag' value 'Y' changed to 'y'
according to /home/saulius/struct/CIF-dictionaries/cif_core.dic
dictionary named 'cif_core.dic' version 2.4.1 from 2010-06-29 (13
times).

'_geom_bond_publ_flag' value 'N' changed to 'n' according to
/home/saulius/struct/CIF-dictionaries/cif_core.dic dictionary named
'cif_core.dic' version 2.4.1 from 2010-06-29 (27 times).

Automatic conversion script
Id: cif_fix_values 1715 2011-07-08 13:25:40Z adriana 
;
_cod_original_sg_symbol_H-M 'P 21/c'
_cod_database_code 2213064
_cod_database_fobs_code 2213064

loop_
_symmetry_equiv_pos_as_xyz
'x, y, z'
'-x, y+1/2, -z+1/2'
'-x, -y, -z'
'x, -y-1/2, z-1/2'

loop_
_atom_site_type_symbol
_atom_site_label
_atom_site_fract_x
_atom_site_fract_y
_atom_site_fract_z
_atom_site_U_iso_or_equiv
_atom_site_adp_type
_atom_site_calc_flag
_atom_site_refinement_flags
_atom_site_occupancy
S S1 0.37538(5) 0.19527(3) 0.08000(5) 0.02045(15) Uani d . 1
N N11 0.47023(18) 0.09828(9) -0.05810(18) 0.0236(4) Uani d . 1
H H11A 0.5358 0.0814 -0.0834 0.028 Uiso calc R 1
H H11B 0.3848 0.0743 -0.0871 0.028 Uiso calc R 1
C C11 0.5006(2) 0.16104(10) 0.02524(19) 0.0176(4) Uani d . 1
C C12 0.6285(2) 0.20595(10) 0.08077(19) 0.0169(4) Uani d . 1
C C13 0.6207(2) 0.26872(10) 0.16451(19) 0.0179(4) Uani d . 1
H H13 0.6979 0.3054 0.2091 0.022 Uiso calc R 1
C C14 0.4928(2) 0.27047(10) 0.1736(2) 0.0205(4) Uani d . 1
H H14 0.4697 0.3081 0.2247 0.025 Uiso calc R 1
C C15 0.7509(2) 0.18877(9) 0.05265(19) 0.0159(4) Uani d . 1
O O15 0.75399(14) 0.13410(7) -0.01872(14) 0.0196(3) Uani d . 1
O O16 0.86169(14) 0.23974(7) 0.11152(14) 0.0195(3) Uani d . 1
C C16 0.9822(2) 0.23249(10) 0.0755(2) 0.0200(4) Uani d . 1
H H16A 0.9428 0.2387 -0.0327 0.024 Uiso calc R 1
H H16B 1.0301 0.1825 0.1055 0.024 Uiso calc R 1
C C17 1.0937(2) 0.29341(11) 0.1603(2) 0.0246(4) Uani d . 1
H H17A 1.0450 0.3425 0.1283 0.037 Uiso calc R 1
H H17B 1.1787 0.2904 0.1409 0.037 Uiso calc R 1
H H17C 1.1301 0.2870 0.2669 0.037 Uiso calc R 1
S S2 -0.29162(5) 0.52732(3) 0.24748(5) 0.02364(15) Uani d . 1
C C21 -0.1165(2) 0.49248(10) 0.28793(19) 0.0182(4) Uani d . 1
N N21 -0.06192(19) 0.42946(9) 0.36915(18) 0.0227(3) Uani d . 1
H H21A 0.0255 0.4114 0.3863 0.027 Uiso calc R 1
H H21B -0.1137 0.4064 0.4050 0.027 Uiso calc R 1
C C22 -0.0520(2) 0.53645(10) 0.22249(19) 0.0178(4) Uani d . 1
C C23 -0.1472(2) 0.59752(10) 0.1385(2) 0.0214(4) Uani d . 1
H H23 -0.1209 0.6328 0.0859 0.026 Uiso calc R 1
C C24 -0.2783(2) 0.59998(11) 0.1417(2) 0.0251(4) Uani d . 1
H H24 -0.3539 0.6369 0.0922 0.030 Uiso calc R 1
C C25 0.0943(2) 0.51810(10) 0.23973(19) 0.0171(4) Uani d . 1
O O25 0.17364(15) 0.46643(7) 0.31678(15) 0.0219(3) Uani d . 1
O O26 0.13526(14) 0.56322(7) 0.16113(14) 0.0197(3) Uani d . 1
C C26 0.2756(2) 0.54380(10) 0.1644(2) 0.0200(4) Uani d . 1
H H26A 0.2695 0.4925 0.1246 0.024 Uiso calc R 1
H H26B 0.3601 0.5454 0.2676 0.024 Uiso calc R 1
C C27 0.2997(2) 0.60039(11) 0.0697(2) 0.0225(4) Uani d . 1
H H27A 0.2118 0.6010 -0.0301 0.034 Uiso calc R 1
H H27B 0.3893 0.5868 0.0629 0.034 Uiso calc R 1
H H27C 0.3135 0.6503 0.1146 0.034 Uiso calc R 1

loop_
_atom_site_aniso_label
_atom_site_aniso_U_11
_atom_site_aniso_U_22
_atom_site_aniso_U_33
_atom_site_aniso_U_12
_atom_site_aniso_U_13
_atom_site_aniso_U_23
S1 0.0175(2) 0.0244(3) 0.0206(2) -0.00043(16) 0.0102(2) -0.00057(16)
N11 0.0210(8) 0.0223(8) 0.0288(9) -0.0054(6) 0.0132(7) -0.0081(7)
C11 0.0169(9) 0.0198(9) 0.0156(8) 0.0007(7) 0.0075(7) 0.0024(7)
C12 0.0186(9) 0.0166(8) 0.0144(8) 0.0000(7) 0.0071(7) 0.0011(6)
C13 0.0193(9) 0.0184(8) 0.0154(8) -0.0004(7) 0.0079(8) 0.0000(6)
C14 0.0223(9) 0.0203(9) 0.0181(8) 0.0015(7) 0.0092(8) -0.0006(7)
C15 0.0161(8) 0.0162(8) 0.0139(8) -0.0012(6) 0.0061(7) 0.0018(6)
O15 0.0202(7) 0.0172(6) 0.0212(7) -0.0009(5) 0.0100(6) -0.0026(5)
O16 0.0179(6) 0.0196(6) 0.0210(6) -0.0035(5) 0.0096(6) -0.0042(5)
C16 0.0171(9) 0.0233(9) 0.0209(9) -0.0016(7) 0.0103(8) -0.0008(7)
C17 0.0196(9) 0.0256(10) 0.0273(10) -0.0034(7) 0.0106(9) -0.0042(8)
S2 0.0202(3) 0.0266(3) 0.0268(3) 0.00413(17) 0.0135(2) 0.00392(18)
C21 0.0161(8) 0.0205(9) 0.0161(8) 0.0005(7) 0.0064(7) -0.0031(7)
N21 0.0226(8) 0.0210(8) 0.0282(9) 0.0032(6) 0.0151(7) 0.0063(6)
C22 0.0190(9) 0.0173(9) 0.0157(8) 0.0007(7) 0.0073(8) -0.0013(6)
C23 0.0228(9) 0.0213(9) 0.0199(9) 0.0019(7) 0.0102(8) 0.0010(7)
C24 0.0255(10) 0.0253(10) 0.0240(10) 0.0077(8) 0.0116(9) 0.0065(8)
C25 0.0175(9) 0.0164(8) 0.0177(8) -0.0022(7) 0.0088(8) -0.0032(7)
O25 0.0201(7) 0.0190(7) 0.0268(7) 0.0039(5) 0.0117(6) 0.0046(5)
O26 0.0184(6) 0.0193(6) 0.0237(7) 0.0021(5) 0.0121(6) 0.0029(5)
C26 0.0175(9) 0.0205(9) 0.0224(9) 0.0006(7) 0.0102(8) -0.0010(7)
C27 0.0210(9) 0.0253(10) 0.0220(9) -0.0006(7) 0.0111(8) 0.0011(7)

loop_
_atom_type_symbol
_atom_type_description
_atom_type_scat_dispersion_real
_atom_type_scat_dispersion_imag
_atom_type_scat_source
C C 0.0181 0.0091 'International Tables Vol C Tables 4.2.6.8 and 6.1.1.4'
H H 0.0000 0.0000 'International Tables Vol C Tables 4.2.6.8 and 6.1.1.4'
N N 0.0311 0.0180 'International Tables Vol C Tables 4.2.6.8 and 6.1.1.4'
O O 0.0492 0.0322 'International Tables Vol C Tables 4.2.6.8 and 6.1.1.4'
S S 0.3331 0.5567 'International Tables Vol C Tables 4.2.6.8 and 6.1.1.4'

loop_
_geom_angle_atom_site_label_1
_geom_angle_atom_site_label_2
_geom_angle_atom_site_label_3
_geom_angle
_geom_angle_publ_flag
C11 S1 C14 92.01(9) n
C11 N11 H11A 120 n
C11 N11 H11B 120 n
H11A N11 H11B 120 n
N11 C11 C12 128.00(17) n
N11 C11 S1 121.32(14) n
C12 C11 S1 110.68(13) n
C11 C12 C13 112.26(16) n
C11 C12 C15 121.49(16) n
C13 C12 C15 126.25(16) n
C14 C13 C12 113.38(16) n
C14 C13 H13 123.3 n
C12 C13 H13 123.3 n
C13 C14 S1 111.66(14) n
C13 C14 H14 124.2 n
S1 C14 H14 124.2 n
O15 C15 O16 123.02(17) n
O15 C15 C12 124.37(16) n
O16 C15 C12 112.61(15) n
C15 O16 C16 117.02(14) n
O16 C16 C17 106.27(14) n
O16 C16 H16A 110.5 n
C17 C16 H16A 110.5 n
O16 C16 H16B 110.5 n
C17 C16 H16B 110.5 n
H16A C16 H16B 108.7 n
C16 C17 H17A 109.5 n
C16 C17 H17B 109.5 n
H17A C17 H17B 109.5 n
C16 C17 H17C 109.5 n
H17A C17 H17C 109.5 n
H17B C17 H17C 109.5 n
C21 S2 C24 91.77(9) n
N21 C21 C22 128.42(18) n
N21 C21 S2 120.72(14) n
C22 C21 S2 110.84(14) n
C21 N21 H21A 120 n
C21 N21 H21B 120 n
H21A N21 H21B 120 n
C21 C22 C23 112.29(17) n
C21 C22 C25 120.97(16) n
C23 C22 C25 126.72(17) n
C24 C23 C22 113.31(17) n
C24 C23 H23 123.3 n
C22 C23 H23 123.3 n
C23 C24 S2 111.78(15) n
C23 C24 H24 124.1 n
S2 C24 H24 124.1 n
O25 C25 O26 122.62(16) n
O25 C25 C22 124.17(17) n
O26 C25 C22 113.21(15) n
C25 O26 C26 115.75(14) n
O26 C26 C27 107.16(15) n
O26 C26 H26A 110.3 n
C27 C26 H26A 110.3 n
O26 C26 H26B 110.3 n
C27 C26 H26B 110.3 n
H26A C26 H26B 108.5 n
C26 C27 H27A 109.5 n
C26 C27 H27B 109.5 n
H27A C27 H27B 109.5 n
C26 C27 H27C 109.5 n
H27A C27 H27C 109.5 n
H27B C27 H27C 109.5 n

loop_
_geom_bond_atom_site_label_1
_geom_bond_atom_site_label_2
_geom_bond_distance
_geom_bond_publ_flag
S1 C11 1.7377(18) y
S1 C14 1.7398(19) y
N11 C11 1.350(2) y
N11 H11A 0.88 n
N11 H11B 0.88 n
C11 C12 1.391(2) y
C12 C13 1.438(2) y
C12 C15 1.443(3) n
C13 C14 1.351(3) y
C13 H13 0.95 n
C14 H14 0.95 n
C15 O15 1.230(2) n
C15 O16 1.341(2) n
O16 C16 1.451(2) n
C16 C17 1.504(2) n
C16 H16A 0.99 n
C16 H16B 0.99 n
C17 H17A 0.98 n
C17 H17B 0.98 n
C17 H17C 0.98 n
S2 C21 1.7363(19) y
S2 C24 1.739(2) y
C21 N21 1.347(2) y
C21 C22 1.390(3) y
N21 H21A 0.88 n
N21 H21B 0.88 n
C22 C23 1.433(2) y
C22 C25 1.449(3) y
C23 C24 1.351(3) y
C23 H23 0.95 n
C24 H24 0.95 n
C25 O25 1.226(2) n
C25 O26 1.343(2) n
O26 C26 1.455(2) n
C26 C27 1.503(2) n
C26 H26A 0.99 n
C26 H26B 0.99 n
C27 H27A 0.98 n
C27 H27B 0.98 n
C27 H27C 0.98 n

loop_
_geom_hbond_atom_site_label_D
_geom_hbond_atom_site_label_H
_geom_hbond_atom_site_label_A
_geom_hbond_site_symmetry_A
_geom_hbond_distance_DH
_geom_hbond_distance_HA
_geom_hbond_distance_DA
_geom_hbond_angle_DHA
N11 H11A O15 . 0.88 2.19 2.789(2) 124
N11 H11B O25 4_565 0.88 2.01 2.883(2) 170
N21 H21A O25 . 0.88 2.19 2.782(2) 124
N21 H21B O15 4_466 0.88 1.99 2.871(2) 173

loop_
_geom_torsion_atom_site_label_1
_geom_torsion_atom_site_label_2
_geom_torsion_atom_site_label_3
_geom_torsion_atom_site_label_4
_geom_torsion
_geom_torsion_publ_flag
C14 S1 C11 N11 -179.77(16) n
C14 S1 C11 C12 1.15(14) n
N11 C11 C12 C13 179.65(17) n
S1 C11 C12 C13 -1.34(18) n
N11 C11 C12 C15 0.1(3) n
S1 C11 C12 C15 179.10(13) n
C11 C12 C13 C14 0.9(2) n
C15 C12 C13 C14 -179.60(17) n
C12 C13 C14 S1 0.0(2) n
C11 S1 C14 C13 -0.67(15) n
C11 C12 C15 O15 -1.1(3) n
C13 C12 C15 O15 179.42(17) n
C11 C12 C15 O16 178.12(15) n
C13 C12 C15 O16 -1.4(2) y
O15 C15 O16 C16 6.0(2) n
C12 C15 O16 C16 -173.19(14) n
C15 O16 C16 C17 -177.35(15) n
C24 S2 C21 N21 -177.61(16) n
C24 S2 C21 C22 0.56(14) n
N21 C21 C22 C23 177.24(18) n
S2 C21 C22 C23 -0.7(2) n
N21 C21 C22 C25 -1.6(3) n
S2 C21 C22 C25 -179.55(13) n
C21 C22 C23 C24 0.6(2) n
C25 C22 C23 C24 179.32(17) n
C22 C23 C24 S2 -0.2(2) n
C21 S2 C24 C23 -0.22(16) n
C21 C22 C25 O25 -3.7(3) n
C23 C22 C25 O25 177.64(17) n
C21 C22 C25 O26 175.68(15) n
C23 C22 C25 O26 -2.9(3) y
O25 C25 O26 C26 4.2(2) n
C22 C25 O26 C26 -175.22(14) n
C25 O26 C26 C27 179.64(14) n

loop_
_cod_related_entry_id
_cod_related_entry_database
_cod_related_entry_code
1 ChemSpider 1511095
